data_9007545
loop_
_publ_author_name
'Ferraris, G.'
'Jones, D. W.'
'Yerkess, J.'

_publ_section_title
;A neutron and X-ray refinement of the crystal structure of CaHAsO4*H2O
 (haidingerite) Sample: neutron refinement Locality: synthetic
;
_journal_name_full 'Acta Crystallographica, Section B'
_journal_page_first 209
_journal_page_last 214
_journal_paper_doi 10.1107/S0567740872002080
_journal_volume 28
_journal_year 1972
_chemical_compound_source Synthetic
_chemical_formula_sum 'As Ca H3 O5'
_chemical_name_mineral Haidingerite
_space_group_IT_number 60
_symmetry_space_group_name_Hall '-P 2b 2ac'
_symmetry_space_group_name_H-M 'P c n b'
_cell_angle_alpha 90
_cell_angle_beta 90
_cell_angle_gamma 90
_cell_formula_units_Z 8
_cell_length_a 6.904
_cell_length_b 16.161
_cell_length_c 7.935
_cell_volume 885.352
_database_code_amcsd 0009420
_exptl_crystal_density_diffrn 2.971
_cod_original_formula_sum 'Ca As O5 H3'
_cod_database_code 9007545

loop_
_space_group_symop_operation_xyz
x,y,z
x,1/2+y,-z
-x,1/2-y,z
1/2-x,y,1/2+z
1/2+x,-y,1/2-z
1/2+x,1/2-y,1/2+z
1/2-x,1/2+y,1/2-z
-x,-y,-z

loop_
_atom_site_aniso_label
_atom_site_aniso_U_11
_atom_site_aniso_U_22
_atom_site_aniso_U_33
_atom_site_aniso_U_12
_atom_site_aniso_U_13
_atom_site_aniso_U_23
Ca 0.00621 0.01912 0.01824 0.00012 0.00063 0.00000
O1 0.02457 0.03571 0.02710 -0.00431 -0.00924 -0.00088
O2 0.04863 0.02710 0.05623 -0.01647 -0.00329 0.00583
O3 0.04002 0.06851 0.02229 0.00063 -0.00595 0.00253
O4 0.01304 0.01266 0.02457 -0.00203 -0.00405 -0.00177
Ow5 0.00355 0.02368 0.01634 -0.00190 0.00177 0.00228
H1 0.01051 0.02153 0.01393 -0.00051 -0.00215 0.00164
H2 0.00405 0.01571 0.02204 0.00253 -0.00177 -0.00253
H3 0.02406 0.02191 0.02495 -0.00431 -0.00924 0.00164

loop_
_atom_site_label
_atom_site_fract_x
_atom_site_fract_y
_atom_site_fract_z
_atom_site_U_iso_or_equiv
_atom_site_type_symbol
_atom_site_attached_hydrogens
Ca 0.62500 0.04710 0.18290 ? Ca 0
As 0.12770 0.10900 0.05900 0.00887 As 0
O1 0.21900 0.19960 0.14380 ? O 0
O2 -0.03720 0.07360 0.19280 ? O 0
O3 0.04830 0.13200 -0.13240 ? O 0
O4 0.30290 0.03590 0.05940 ? O 0
Ow5 0.62230 0.15950 -0.00760 ? O 0
H1 0.31210 0.18340 0.23420 ? H 0
H2 0.68440 0.21130 0.01110 ? H 0
H3 0.58060 0.15220 -0.11990 ? H 0

loop_
_cod_changelog_entry_id
_cod_changelog_entry_author
_cod_changelog_entry_date
_cod_changelog_entry_text
1
;cod-tools version 3.8.0
Id: cif_guess_AMCSD_atom_types 9581 2023-05-17 12:35:41Z saulius
;
2023-05-18T08:42:06+03:00
;Derived atom types and hydrogen counts
from atom names that follow the AMCSD naming convention
(Wat == water, O-H == hydroxyl).
;

loop_
_cod_related_entry_id
_cod_related_entry_database
_cod_related_entry_code
1 AMCSD 0009420
